data_9010591
loop_
_publ_author_name
'Filip, J.'
'Kolitsch, U.'
'Novak, M.'
'Schneeweiss, O.'

_publ_section_title
;The crystal structure of near-end-member ferroaxinite from an
 iron-contaminated pegmatite at Malesov, Czech Republic Locality: Malesov,
 Czech Republic
;
_journal_name_full 'The Canadian Mineralogist'
_journal_page_first 1159
_journal_page_last 1170
_journal_paper_doi 10.2113/gscanmin.44.5.1159
_journal_volume 44
_journal_year 2006
_chemical_formula_sum 'Al1.984 B Ca2 Fe0.958 H Mg0.059 O16 Si4'
_chemical_name_mineral Axinite-(Fe)
_space_group_IT_number 2
_symmetry_space_group_name_Hall '-P 1'
_symmetry_space_group_name_H-M 'P -1'
_cell_angle_alpha 91.84
_cell_angle_beta 98.17
_cell_angle_gamma 77.33
_cell_formula_units_Z 2
_cell_length_a 7.152
_cell_length_b 9.206
_cell_length_c 8.962
_cell_volume 569.858
_exptl_crystal_density_diffrn 3.315
_cod_duplicate_entry 9010590
_cod_original_formula_sum 'Ca2 Fe.958 Mg.059 Al1.984 B Si4 O16 H'
_cod_database_code 9010591

loop_
_symmetry_equiv_pos_as_xyz
x,y,z
-x,-y,-z

loop_
_atom_site_aniso_label
_atom_site_aniso_U_11
_atom_site_aniso_U_22
_atom_site_aniso_U_33
_atom_site_aniso_U_12
_atom_site_aniso_U_13
_atom_site_aniso_U_23
CaX1 0.00888 0.00599 0.00774 -0.00090 -0.00066 0.00133
CaX2 0.00941 0.00784 0.00767 -0.00303 -0.00257 0.00229
FeY 0.00543 0.01147 0.00813 -0.00209 0.00081 0.00305
MgY 0.00543 0.01147 0.00813 -0.00209 0.00081 0.00305
AlZ1 0.00382 0.00396 0.00362 -0.00084 0.00061 0.00019
FeZ1 0.00382 0.00396 0.00362 -0.00084 0.00061 0.00019
AlZ2 0.00418 0.00429 0.00414 -0.00133 0.00059 -0.00033
BT5 0.00460 0.00490 0.00470 -0.00090 0.00080 -0.00040
SiT1 0.00501 0.00399 0.00438 -0.00106 0.00035 0.00039
SiT2 0.00349 0.00387 0.00406 -0.00101 0.00036 0.00019
SiT3 0.00519 0.00459 0.00374 -0.00041 0.00070 0.00040
SiT4 0.00392 0.00491 0.00372 -0.00115 0.00077 0.00019
O1 0.00680 0.00490 0.00780 -0.00060 -0.00020 0.00020
O2 0.01160 0.00720 0.00770 -0.00190 0.00180 -0.00210
O3 0.00550 0.00530 0.00950 -0.00230 -0.00050 0.00130
O4 0.00830 0.01320 0.00870 -0.00320 -0.00030 0.00620
O5 0.00510 0.00870 0.00570 -0.00260 0.00140 0.00090
O6 0.00480 0.00610 0.00810 -0.00150 -0.00050 -0.00190
O7 0.00460 0.00450 0.00670 -0.00060 0.00050 -0.00140
O8 0.00720 0.00800 0.00480 0.00070 0.00140 0.00140
O9 0.00570 0.00610 0.00550 -0.00010 0.00170 -0.00020
O10 0.01130 0.00810 0.00680 -0.00280 0.00060 -0.00170
O11 0.01000 0.00990 0.00780 -0.00320 0.00090 0.00440
O12 0.00480 0.00860 0.00510 -0.00270 0.00110 0.00070
O13 0.00700 0.00710 0.00450 -0.00270 0.00080 -0.00100
O14 0.00500 0.00810 0.00670 0.00080 0.00030 -0.00110
O15 0.00460 0.00470 0.00570 -0.00080 0.00110 -0.00110
O-h16 0.00470 0.00620 0.00640 -0.00070 0.00140 -0.00090

loop_
_atom_site_label
_atom_site_fract_x
_atom_site_fract_y
_atom_site_fract_z
_atom_site_occupancy
_atom_site_U_iso_or_equiv
_atom_site_type_symbol
_atom_site_attached_hydrogens
CaX1 0.74654 0.34815 0.39531 1.00000 0.00780 Ca 0
CaX2 0.18294 0.10007 0.08383 1.00000 0.00845 Ca 0
FeY 0.76793 0.59093 0.11191 0.94130 0.00825 Fe 0
MgY 0.76793 0.59093 0.11191 0.05870 0.00825 Mg 0
AlZ1 0.05241 0.80071 0.25398 0.98370 0.00379 Al 0
FeZ1 0.05241 0.80071 0.25398 0.01630 0.00379 Fe 0
AlZ2 0.35207 0.93593 0.42115 1.00000 0.00415 Al 0
BT5 0.46146 0.63436 0.28684 1.00000 0.00474 B 0
SiT1 0.21024 0.44997 0.23430 1.00000 0.00447 Si 0
SiT2 0.21917 0.27475 0.52333 1.00000 0.00379 Si 0
SiT3 0.69820 0.25644 0.01151 1.00000 0.00459 Si 0
SiT4 0.64140 0.01946 0.23044 1.00000 0.00413 Si 0
O1 0.05360 0.60321 0.18957 1.00000 0.00670 O 0
O2 0.23119 0.33833 0.09578 1.00000 0.00882 O 0
O3 0.41844 0.48704 0.31215 1.00000 0.00670 O 0
O4 0.13537 0.37210 0.36980 1.00000 0.00996 O 0
O5 0.02163 0.24270 0.56436 1.00000 0.00626 O 0
O6 0.32702 0.38060 0.64393 1.00000 0.00649 O 0
O7 0.38056 0.12747 0.49578 1.00000 0.00539 O 0
O8 0.53476 0.34395 0.87689 1.00000 0.00692 O 0
O9 0.87563 0.15555 0.93367 1.00000 0.00590 O 0
O10 0.76780 0.36672 0.13914 1.00000 0.00874 O 0
O11 0.60268 0.13512 0.08713 1.00000 0.00901 O 0
O12 0.43624 0.98117 0.24413 1.00000 0.00590 O 0
O13 0.72081 0.10006 0.38469 1.00000 0.00604 O 0
O14 0.79432 0.87507 0.17743 1.00000 0.00700 O 0
O15 0.32502 0.74622 0.35434 1.00000 0.00497 O 0
O-h16 0.09682 0.99539 0.32260 1.00000 0.00578 O 0
H 0.99300 0.96300 0.63100 1.00000 0.02100 H 0

loop_
_cod_changelog_entry_id
_cod_changelog_entry_author
_cod_changelog_entry_date
_cod_changelog_entry_text
1
;cod-tools version 3.8.0
Id: cif_guess_AMCSD_atom_types 9581 2023-05-17 12:35:41Z saulius
;
2023-05-21T08:53:53+03:00
;Derived atom types and hydrogen counts
from atom names that follow the AMCSD naming convention
(Wat == water, O-H == hydroxyl).
;
2
;cod-tools version 3.10.1
Id: cif_fix_AMCSD_aniso_labels 10200 2024-08-01 14:09:44Z saulius
;
2024-08-02T12:21:31+03:00
;Changed the following '_atom_site_aniso_label' values:
'Oh16' -> 'O-h16'
;
